data_1572756
loop_
_publ_author_name
'Anju, Balakrishnan S.'
'Nair, Neeraja R.'
'Rajput, Janavi'
'Bertke, Jeffery A.'
'Mondal, Bhaskar'
'Kundu, Subrata'

_publ_section_title
;
 Role of ancillary ligands in <i>S</i>-nitrosothiol and NO generation from
 nitrite-thiol interactions at mononuclear zinc(ii) sites.
;
_journal_issue 43
_journal_name_full 'Chemical science'
_journal_page_first 18000
_journal_page_last 18007
_journal_paper_doi 10.1039/d4sc04853a
_journal_volume 15
_journal_year 2024
_chemical_formula_moiety 'C22 H26 N7 O2 Zn, Cl O4'
_chemical_formula_sum 'C22 H26 Cl N7 O6 Zn'
_chemical_formula_weight 585.32
_space_group_crystal_system orthorhombic
_space_group_IT_number 52
_space_group_name_Hall '-P 2a 2bc'
_space_group_name_H-M_alt 'P n n a'
_atom_sites_solution_hydrogens geom
_atom_sites_solution_primary intrinsic
_audit_creation_method SHELXL-2019/1
_audit_update_record
;
2024-05-16 deposited with the CCDC.	2024-10-03 downloaded from the CCDC.
;
_cell_angle_alpha 90
_cell_angle_beta 90
_cell_angle_gamma 90
_cell_formula_units_Z 4
_cell_length_a 14.0967(9)
_cell_length_b 11.9311(8)
_cell_length_c 14.7941(9)
_cell_measurement_reflns_used 9938
_cell_measurement_temperature 150(2)
_cell_measurement_theta_max 27.92
_cell_measurement_theta_min 2.19
_cell_volume 2488.2(3)
_computing_cell_refinement 'SAINT V8.37A (Bruker, 2005)'
_computing_data_collection 'APEX3 V2016.5-0 (Bruker, 2016)'
_computing_data_reduction
; 
SAINT V8.37A, XPREP v2014/2, SADABS V2016/2 (Bruker, 2016) 
;
_computing_molecular_graphics 'SHELXLE v932 (Hubschle, 2011)'
_computing_publication_material 'XCIF V2014-2 (Bruker, 2014)'
_computing_structure_refinement 'SHELX-2018-3 (Sheldrick, 2015)'
_computing_structure_solution 'SHELX-2014-5 (Sheldrick, 2015)'
_diffrn_ambient_temperature 150(2)
_diffrn_measured_fraction_theta_full 0.999
_diffrn_measured_fraction_theta_max 0.990
_diffrn_measurement_device_type 'Bruker ApexII CCD'
_diffrn_measurement_method 'profile data from \f and \w scans'
_diffrn_radiation_monochromator 'multilayer mirrors'
_diffrn_radiation_source 'fine-focus sealed tube'
_diffrn_radiation_type MoK\a
_diffrn_radiation_wavelength 0.71073
_diffrn_reflns_av_R_equivalents 0.0461
_diffrn_reflns_av_unetI/netI 0.0239
_diffrn_reflns_Laue_measured_fraction_full 0.999
_diffrn_reflns_Laue_measured_fraction_max 0.990
_diffrn_reflns_limit_h_max 18
_diffrn_reflns_limit_h_min -18
_diffrn_reflns_limit_k_max 15
_diffrn_reflns_limit_k_min -15
_diffrn_reflns_limit_l_max 19
_diffrn_reflns_limit_l_min -19
_diffrn_reflns_number 40384
_diffrn_reflns_point_group_measured_fraction_full 0.999
_diffrn_reflns_point_group_measured_fraction_max 0.990
_diffrn_reflns_theta_full 25.242
_diffrn_reflns_theta_max 28.543
_diffrn_reflns_theta_min 2.626
_exptl_absorpt_coefficient_mu 1.148
_exptl_absorpt_correction_T_max 0.7457
_exptl_absorpt_correction_T_min 0.5001
_exptl_absorpt_correction_type multi-scan
_exptl_absorpt_process_details 'SADABS V2016/2 (Bruker, 2016)'
_exptl_crystal_colour colourless
_exptl_crystal_density_diffrn 1.562
_exptl_crystal_density_method 'not measured'
_exptl_crystal_description block
_exptl_crystal_F_000 1208
_exptl_crystal_size_max 0.095
_exptl_crystal_size_mid 0.078
_exptl_crystal_size_min 0.048
_refine_diff_density_max 0.371
_refine_diff_density_min -0.445
_refine_diff_density_rms 0.066
_refine_ls_extinction_method none
_refine_ls_goodness_of_fit_ref 1.025
_refine_ls_hydrogen_treatment constr
_refine_ls_matrix_type full
_refine_ls_number_parameters 171
_refine_ls_number_reflns 3140
_refine_ls_number_restraints 0
_refine_ls_restrained_S_all 1.025
_refine_ls_R_factor_all 0.0408
_refine_ls_R_factor_gt 0.0304
_refine_ls_shift/su_max 0.000
_refine_ls_shift/su_mean 0.000
_refine_ls_structure_factor_coef Fsqd
_refine_ls_weighting_details 'w=1/[\s^2^(Fo^2^)+(0.0422P)^2^+1.6276P] where P=(Fo^2^+2Fc^2^)/3'
_refine_ls_weighting_scheme calc
_refine_ls_wR_factor_gt 0.0781
_refine_ls_wR_factor_ref 0.0846
_reflns_Friedel_coverage 0.000
_reflns_number_gt 2556
_reflns_number_total 3140
_reflns_threshold_expression 'I > 2\s(I)'
_cod_data_source_file d4sc04853a2.cif
_cod_data_source_block ABS1238
_cod_depositor_comments 'Adding full bibliography for 1572750--1572760.cif.'
_cod_database_code 1572756
_shelx_shelxl_version_number 2019/1
_shelx_space_group_comment
;
The symmetry employed for this shelxl refinement is uniquely defined
by the following loop, which should always be used as a source of
symmetry information in preference to the above space-group names.
They are only intended as comments.
;
_shelx_estimated_absorpt_t_min 0.899
_shelx_estimated_absorpt_t_max 0.947

loop_
_space_group_symop_operation_xyz
'x, y, z'
'-x+1/2, -y, z'
'-x+1/2, y+1/2, -z+1/2'
'x, -y+1/2, -z+1/2'
'-x, -y, -z'
'x-1/2, y, -z'
'x-1/2, -y-1/2, z-1/2'
'-x, y-1/2, z-1/2'

loop_
_atom_site_label
_atom_site_type_symbol
_atom_site_fract_x
_atom_site_fract_y
_atom_site_fract_z
_atom_site_U_iso_or_equiv
_atom_site_adp_type
_atom_site_occupancy
_atom_site_site_symmetry_order
_atom_site_calc_flag
_atom_site_refinement_flags_posn
_atom_site_refinement_flags_adp
_atom_site_refinement_flags_occupancy
_atom_site_disorder_assembly
_atom_site_disorder_group
Zn1 Zn 0.40778(2) 0.250000 0.250000 0.01786(9) Uani 1 2 d S T P . .
O1 O 0.26841(10) 0.18349(12) 0.29673(8) 0.0312(3) Uani 1 1 d . . . . .
N1 N 0.49765(10) 0.16225(12) 0.33674(9) 0.0191(3) Uani 1 1 d . . . . .
N2 N 0.48499(10) 0.17114(11) 0.42864(9) 0.0182(3) Uani 1 1 d . . . . .
N3 N 0.39349(10) 0.37342(12) 0.35553(9) 0.0189(3) Uani 1 1 d . . . . .
N4 N 0.21900(17) 0.250000 0.250000 0.0344(6) Uani 1 2 d S T P . .
C1 C 0.58465(12) 0.11977(14) 0.32580(11) 0.0204(3) Uani 1 1 d . . . . .
C2 C 0.62653(13) 0.10120(15) 0.40985(12) 0.0235(4) Uani 1 1 d . . . . .
H2 H 0.688069 0.071662 0.420697 0.028 Uiso 1 1 calc R U . . .
C3 C 0.56148(12) 0.13395(13) 0.47417(11) 0.0200(3) Uani 1 1 d . . . . .
C4 C 0.62562(14) 0.09853(16) 0.23453(12) 0.0252(4) Uani 1 1 d . . . . .
H4A H 0.578320 0.116420 0.188172 0.038 Uiso 1 1 calc R U . . .
H4B H 0.643688 0.019461 0.229494 0.038 Uiso 1 1 calc R U . . .
H4C H 0.681783 0.145736 0.225902 0.038 Uiso 1 1 calc R U . . .
C5 C 0.56524(14) 0.12823(15) 0.57499(11) 0.0255(4) Uani 1 1 d . . . . .
H5A H 0.546512 0.200777 0.600413 0.038 Uiso 1 1 calc R U . . .
H5B H 0.629979 0.110182 0.594247 0.038 Uiso 1 1 calc R U . . .
H5C H 0.521696 0.069983 0.596431 0.038 Uiso 1 1 calc R U . . .
C6 C 0.39800(12) 0.22016(15) 0.46431(11) 0.0210(3) Uani 1 1 d . . . . .
H6A H 0.396174 0.209238 0.530623 0.025 Uiso 1 1 calc R U . . .
H6B H 0.342785 0.180630 0.437978 0.025 Uiso 1 1 calc R U . . .
C7 C 0.39014(12) 0.34406(14) 0.44354(10) 0.0183(3) Uani 1 1 d . . . . .
C8 C 0.37764(14) 0.42238(16) 0.51109(11) 0.0251(4) Uani 1 1 d . . . . .
H8 H 0.376096 0.399810 0.572652 0.030 Uiso 1 1 calc R U . . .
C9 C 0.36737(15) 0.53439(16) 0.48816(12) 0.0285(4) Uani 1 1 d . . . . .
H9 H 0.358931 0.589563 0.533756 0.034 Uiso 1 1 calc R U . . .
C10 C 0.36957(14) 0.56452(15) 0.39820(12) 0.0256(4) Uani 1 1 d . . . . .
H10 H 0.361790 0.640550 0.380622 0.031 Uiso 1 1 calc R U . . .
C11 C 0.38333(13) 0.48188(15) 0.33424(11) 0.0227(3) Uani 1 1 d . . . . .
H11 H 0.385689 0.502863 0.272336 0.027 Uiso 1 1 calc R U . . .
Cl1 Cl 0.60698(5) 0.750000 0.250000 0.02468(14) Uani 1 2 d S T P . .
O2 O 0.54764(11) 0.66402(12) 0.28734(10) 0.0379(4) Uani 1 1 d . . . . .
O3 O 0.66554(11) 0.79597(16) 0.32025(10) 0.0463(4) Uani 1 1 d . . . . .

loop_
_atom_site_aniso_label
_atom_site_aniso_U_11
_atom_site_aniso_U_22
_atom_site_aniso_U_33
_atom_site_aniso_U_23
_atom_site_aniso_U_13
_atom_site_aniso_U_12
Zn1 0.01881(15) 0.02346(15) 0.01132(13) 0.00012(10) 0.000 0.000
O1 0.0290(7) 0.0424(8) 0.0222(6) -0.0065(6) 0.0040(5) -0.0063(6)
N1 0.0224(7) 0.0220(7) 0.0130(6) -0.0008(5) 0.0017(5) 0.0024(6)
N2 0.0223(7) 0.0195(7) 0.0129(6) 0.0004(5) 0.0001(5) 0.0024(5)
N3 0.0205(7) 0.0223(7) 0.0140(6) 0.0014(5) -0.0010(5) 0.0006(5)
N4 0.0225(12) 0.0533(16) 0.0275(12) -0.0171(11) 0.000 0.000
C1 0.0227(8) 0.0186(8) 0.0200(8) -0.0017(6) 0.0008(6) 0.0004(6)
C2 0.0229(9) 0.0233(8) 0.0242(8) -0.0006(7) -0.0036(7) 0.0039(7)
C3 0.0245(9) 0.0167(8) 0.0187(8) -0.0004(6) -0.0045(7) 0.0001(6)
C4 0.0247(9) 0.0282(9) 0.0227(8) -0.0045(7) 0.0039(7) 0.0033(7)
C5 0.0321(10) 0.0266(9) 0.0179(8) -0.0004(7) -0.0068(7) -0.0003(7)
C6 0.0245(9) 0.0255(8) 0.0128(7) 0.0025(6) 0.0023(6) 0.0032(7)
C7 0.0161(8) 0.0241(8) 0.0145(7) 0.0014(6) -0.0003(6) 0.0027(6)
C8 0.0305(9) 0.0295(9) 0.0153(7) -0.0013(7) -0.0030(7) 0.0061(8)
C9 0.0354(10) 0.0267(9) 0.0233(8) -0.0065(7) -0.0064(8) 0.0047(8)
C10 0.0286(9) 0.0209(8) 0.0273(9) 0.0004(7) -0.0054(7) 0.0000(7)
C11 0.0248(9) 0.0242(9) 0.0192(8) 0.0035(6) -0.0015(7) -0.0013(7)
Cl1 0.0267(3) 0.0325(3) 0.0148(3) 0.0032(2) 0.000 0.000
O2 0.0486(9) 0.0314(7) 0.0338(8) 0.0117(6) -0.0014(7) -0.0057(7)
O3 0.0407(9) 0.0781(12) 0.0202(7) -0.0058(8) -0.0021(6) -0.0179(9)

loop_
_atom_type_symbol
_atom_type_description
_atom_type_scat_dispersion_real
_atom_type_scat_dispersion_imag
_atom_type_scat_source
C C 0.0033 0.0016 'International Tables Vol C Tables 4.2.6.8 and 6.1.1.4'
H H 0.0000 0.0000 'International Tables Vol C Tables 4.2.6.8 and 6.1.1.4'
Cl Cl 0.1484 0.1585 'International Tables Vol C Tables 4.2.6.8 and 6.1.1.4'
N N 0.0061 0.0033 'International Tables Vol C Tables 4.2.6.8 and 6.1.1.4'
O O 0.0106 0.0060 'International Tables Vol C Tables 4.2.6.8 and 6.1.1.4'
Zn Zn 0.2839 1.4301 'International Tables Vol C Tables 4.2.6.8 and 6.1.1.4'

loop_
_geom_angle_atom_site_label_1
_geom_angle_atom_site_label_2
_geom_angle_atom_site_label_3
_geom_angle
_geom_angle_site_symmetry_1
_geom_angle_site_symmetry_3
_geom_angle_publ_flag
N1 Zn1 N1 105.18(8) 4 . ?
N1 Zn1 N3 87.37(5) 4 4 ?
N1 Zn1 N3 99.18(5) . 4 ?
N1 Zn1 N3 99.18(5) 4 . ?
N1 Zn1 N3 87.37(5) . . ?
N3 Zn1 N3 169.28(8) 4 . ?
N1 Zn1 O1 99.55(5) 4 4 ?
N1 Zn1 O1 154.85(5) . 4 ?
N3 Zn1 O1 86.34(5) 4 4 ?
N3 Zn1 O1 84.21(5) . 4 ?
N1 Zn1 O1 154.85(5) 4 . ?
N1 Zn1 O1 99.55(5) . . ?
N3 Zn1 O1 84.21(5) 4 . ?
N3 Zn1 O1 86.34(5) . . ?
O1 Zn1 O1 56.35(8) 4 . ?
N4 O1 Zn1 95.32(12) . . ?
C1 N1 N2 105.54(13) . . ?
C1 N1 Zn1 132.31(11) . . ?
N2 N1 Zn1 119.40(10) . . ?
C3 N2 N1 111.42(13) . . ?
C3 N2 C6 128.67(14) . . ?
N1 N2 C6 119.87(13) . . ?
C11 N3 C7 118.30(14) . . ?
C11 N3 Zn1 119.98(11) . . ?
C7 N3 Zn1 121.66(11) . . ?
O1 N4 O1 113.0(2) . 4 ?
N1 C1 C2 109.92(15) . . ?
N1 C1 C4 121.99(15) . . ?
C2 C1 C4 128.09(16) . . ?
C3 C2 C1 106.80(15) . . ?
C3 C2 H2 126.6 . . ?
C1 C2 H2 126.6 . . ?
N2 C3 C2 106.32(14) . . ?
N2 C3 C5 122.87(16) . . ?
C2 C3 C5 130.75(16) . . ?
C1 C4 H4A 109.5 . . ?
C1 C4 H4B 109.5 . . ?
H4A C4 H4B 109.5 . . ?
C1 C4 H4C 109.5 . . ?
H4A C4 H4C 109.5 . . ?
H4B C4 H4C 109.5 . . ?
C3 C5 H5A 109.5 . . ?
C3 C5 H5B 109.5 . . ?
H5A C5 H5B 109.5 . . ?
C3 C5 H5C 109.5 . . ?
H5A C5 H5C 109.5 . . ?
H5B C5 H5C 109.5 . . ?
N2 C6 C7 112.33(14) . . ?
N2 C6 H6A 109.1 . . ?
C7 C6 H6A 109.1 . . ?
N2 C6 H6B 109.1 . . ?
C7 C6 H6B 109.1 . . ?
H6A C6 H6B 107.9 . . ?
N3 C7 C8 121.85(16) . . ?
N3 C7 C6 116.54(14) . . ?
C8 C7 C6 121.58(15) . . ?
C7 C8 C9 119.28(16) . . ?
C7 C8 H8 120.4 . . ?
C9 C8 H8 120.4 . . ?
C10 C9 C8 119.02(17) . . ?
C10 C9 H9 120.5 . . ?
C8 C9 H9 120.5 . . ?
C9 C10 C11 118.59(17) . . ?
C9 C10 H10 120.7 . . ?
C11 C10 H10 120.7 . . ?
N3 C11 C10 122.95(16) . . ?
N3 C11 H11 118.5 . . ?
C10 C11 H11 118.5 . . ?
O2 Cl1 O2 108.65(13) 4_565 . ?
O2 Cl1 O3 109.25(9) 4_565 4_565 ?
O2 Cl1 O3 109.93(10) . 4_565 ?
O2 Cl1 O3 109.93(10) 4_565 . ?
O2 Cl1 O3 109.25(9) . . ?
O3 Cl1 O3 109.83(14) 4_565 . ?

loop_
_geom_bond_atom_site_label_1
_geom_bond_atom_site_label_2
_geom_bond_distance
_geom_bond_site_symmetry_2
_geom_bond_publ_flag
Zn1 N1 2.0851(14) 4 ?
Zn1 N1 2.0851(14) . ?
Zn1 N3 2.1555(14) 4 ?
Zn1 N3 2.1555(14) . ?
Zn1 O1 2.2288(13) 4 ?
Zn1 O1 2.2288(13) . ?
O1 N4 1.2620(19) . ?
N1 C1 1.337(2) . ?
N1 N2 1.3754(18) . ?
N2 C3 1.347(2) . ?
N2 C6 1.457(2) . ?
N3 C11 1.339(2) . ?
N3 C7 1.349(2) . ?
C1 C2 1.394(2) . ?
C1 C4 1.490(2) . ?
C2 C3 1.378(2) . ?
C2 H2 0.9500 . ?
C3 C5 1.494(2) . ?
C4 H4A 0.9800 . ?
C4 H4B 0.9800 . ?
C4 H4C 0.9800 . ?
C5 H5A 0.9800 . ?
C5 H5B 0.9800 . ?
C5 H5C 0.9800 . ?
C6 C7 1.514(2) . ?
C6 H6A 0.9900 . ?
C6 H6B 0.9900 . ?
C7 C8 1.379(2) . ?
C8 C9 1.386(3) . ?
C8 H8 0.9500 . ?
C9 C10 1.379(3) . ?
C9 H9 0.9500 . ?
C10 C11 1.380(2) . ?
C10 H10 0.9500 . ?
C11 H11 0.9500 . ?
Cl1 O2 1.4342(14) 4_565 ?
Cl1 O2 1.4342(14) . ?
Cl1 O3 1.4361(15) 4_565 ?
Cl1 O3 1.4361(15) . ?

loop_
_geom_torsion_atom_site_label_1
_geom_torsion_atom_site_label_2
_geom_torsion_atom_site_label_3
_geom_torsion_atom_site_label_4
_geom_torsion
_geom_torsion_site_symmetry_1
_geom_torsion_site_symmetry_2
_geom_torsion_site_symmetry_3
_geom_torsion_site_symmetry_4
_geom_torsion_publ_flag
C1 N1 N2 C3 -0.76(18) . . . . ?
Zn1 N1 N2 C3 -164.23(11) . . . . ?
C1 N1 N2 C6 177.09(15) . . . . ?
Zn1 N1 N2 C6 13.61(19) . . . . ?
Zn1 O1 N4 O1 0.002(0) . . . 4 ?
N2 N1 C1 C2 0.39(19) . . . . ?
Zn1 N1 C1 C2 160.81(12) . . . . ?
N2 N1 C1 C4 -179.33(15) . . . . ?
Zn1 N1 C1 C4 -18.9(3) . . . . ?
N1 C1 C2 C3 0.1(2) . . . . ?
C4 C1 C2 C3 179.79(17) . . . . ?
N1 N2 C3 C2 0.82(19) . . . . ?
C6 N2 C3 C2 -176.79(16) . . . . ?
N1 N2 C3 C5 -176.69(15) . . . . ?
C6 N2 C3 C5 5.7(3) . . . . ?
C1 C2 C3 N2 -0.55(19) . . . . ?
C1 C2 C3 C5 176.69(17) . . . . ?
C3 N2 C6 C7 109.79(18) . . . . ?
N1 N2 C6 C7 -67.64(19) . . . . ?
C11 N3 C7 C8 -0.7(3) . . . . ?
Zn1 N3 C7 C8 -177.67(13) . . . . ?
C11 N3 C7 C6 177.63(15) . . . . ?
Zn1 N3 C7 C6 0.6(2) . . . . ?
N2 C6 C7 N3 57.5(2) . . . . ?
N2 C6 C7 C8 -124.17(17) . . . . ?
N3 C7 C8 C9 0.6(3) . . . . ?
C6 C7 C8 C9 -177.64(18) . . . . ?
C7 C8 C9 C10 0.2(3) . . . . ?
C8 C9 C10 C11 -0.9(3) . . . . ?
C7 N3 C11 C10 0.0(3) . . . . ?
Zn1 N3 C11 C10 177.00(14) . . . . ?
C9 C10 C11 N3 0.8(3) . . . . ?
